data_7155241
loop_
_publ_author_name
'Ruch, Aaron A.'
'Handa, Sachin'
'Kong, Fanji'
'Nesterov, Vladimir N.'
'Pahls, Dale R.'
'Cundari, Thomas R.'
'Slaughter, LeGrande M'

_publ_section_title
;
 Competing amination and C-H arylation pathways in Pd/xantphos-catalyzed
 transformations of binaphthyl triflates: switchable routes to chiral
 amines and helicene derivatives.
;
_journal_issue 34
_journal_name_full 'Organic &amp; biomolecular chemistry'
_journal_page_first 8123
_journal_page_last 8140
_journal_paper_doi 10.1039/c6ob01102k
_journal_volume 14
_journal_year 2016
_chemical_formula_moiety 'C30 H18'
_chemical_formula_sum 'C30 H18'
_chemical_formula_weight 378.44
_chemical_melting_point 503.5(5)
_chemical_name_common naphtho[1,2-i]pentahelicene
_chemical_name_systematic
; 
napthto[1,2-s]picene 
;
_space_group_IT_number 29
_symmetry_cell_setting orthorhombic
_symmetry_space_group_name_Hall 'P 2c -2ac'
_symmetry_space_group_name_H-M 'P c a 21'
_atom_sites_solution_hydrogens geom
_atom_sites_solution_primary direct
_atom_sites_solution_secondary difmap
_audit_creation_method SHELXL-97
_audit_update_record
;
2016-05-13 deposited with the CCDC.
2016-08-10 downloaded from the CCDC.
;
_cell_angle_alpha 90.00
_cell_angle_beta 90.00
_cell_angle_gamma 90.00
_cell_formula_units_Z 4
_cell_length_a 11.2287(3)
_cell_length_b 21.5577(6)
_cell_length_c 7.6682(2)
_cell_measurement_reflns_used 9316
_cell_measurement_temperature 115(2)
_cell_measurement_theta_max 28.53
_cell_measurement_theta_min 2.83
_cell_volume 1856.20(9)
_computing_cell_refinement 'Bruker SAINT'
_computing_data_collection 'Bruker APEX2'
_computing_data_reduction 'Bruker SAINT'
_computing_molecular_graphics 'Bruker SHELXTL (XP)'
_computing_publication_material 'Bruker SHELXTL (XCIF)'
_computing_structure_refinement 'Bruker SHELXTL (XL)'
_computing_structure_solution 'Bruker SHELXTL (XS)'
_diffrn_ambient_temperature 115(2)
_diffrn_detector_area_resol_mean 0.75
_diffrn_measured_fraction_theta_full 0.997
_diffrn_measured_fraction_theta_max 0.997
_diffrn_measurement_device_type 'Bruker SMART APEX II CCD'
_diffrn_measurement_method 'phi and omega scans'
_diffrn_radiation_monochromator graphite
_diffrn_radiation_source 'fine-focus sealed tube'
_diffrn_radiation_type MoK\a
_diffrn_radiation_wavelength 0.71073
_diffrn_reflns_av_R_equivalents 0.0311
_diffrn_reflns_av_sigmaI/netI 0.0250
_diffrn_reflns_limit_h_max 15
_diffrn_reflns_limit_h_min -15
_diffrn_reflns_limit_k_max 28
_diffrn_reflns_limit_k_min -28
_diffrn_reflns_limit_l_max 10
_diffrn_reflns_limit_l_min -10
_diffrn_reflns_number 24906
_diffrn_reflns_theta_full 28.53
_diffrn_reflns_theta_max 28.53
_diffrn_reflns_theta_min 1.89
_diffrn_standards_decay_% N/A
_diffrn_standards_interval_count N/A
_diffrn_standards_interval_time N/A
_diffrn_standards_number 0
_exptl_absorpt_coefficient_mu 0.077
_exptl_absorpt_correction_T_max 0.9886
_exptl_absorpt_correction_T_min 0.9663
_exptl_absorpt_correction_type multi-scan
_exptl_absorpt_process_details 'Bruker SADABS'
_exptl_crystal_colour red
_exptl_crystal_density_diffrn 1.354
_exptl_crystal_density_meas ?
_exptl_crystal_density_method 'not measured'
_exptl_crystal_description block
_exptl_crystal_F_000 792
_exptl_crystal_size_max 0.45
_exptl_crystal_size_mid 0.40
_exptl_crystal_size_min 0.15
_refine_diff_density_max 0.240
_refine_diff_density_min -0.230
_refine_diff_density_rms 0.037
_refine_ls_extinction_method none
_refine_ls_goodness_of_fit_ref 1.052
_refine_ls_hydrogen_treatment constr
_refine_ls_matrix_type full
_refine_ls_number_parameters 271
_refine_ls_number_reflns 4649
_refine_ls_number_restraints 1
_refine_ls_restrained_S_all 1.052
_refine_ls_R_factor_all 0.0385
_refine_ls_R_factor_gt 0.0344
_refine_ls_shift/su_max 0.000
_refine_ls_shift/su_mean 0.000
_refine_ls_structure_factor_coef Fsqd
_refine_ls_weighting_details 'calc w=1/[\s^2^(Fo^2^)+(0.0457P)^2^+0.3286P] where P=(Fo^2^+2Fc^2^)/3'
_refine_ls_weighting_scheme calc
_refine_ls_wR_factor_gt 0.0842
_refine_ls_wR_factor_ref 0.0867
_reflns_number_gt 4324
_reflns_number_total 4649
_reflns_threshold_expression >2sigma(I)
_cod_data_source_file c6ob01102k2.cif
_cod_data_source_block cmpd9_lms226
_cod_depositor_comments
;
The following automatic conversions were performed:

'_chemical_melting_point' value '503-504' was changed to '503.5(5)' -
the average value was taken and precision was estimated.

'_symmetry_cell_setting' value 'Orthorhombic' changed to
'orthorhombic' according to
/usr/data/users/saulius/crontab/automatic-downloads/rss-feeds/RSC/lib/dictionaries/cif_core.dic
dictionary named 'cif_core.dic' version 2.4.2 from 2011-04-26.

'_exptl_crystal_density_meas' value 'not measured' was changed to '?'
- the value is perceived as not measured.

Automatic conversion script
Id: cif_fix_values 4268 2015-11-12 08:31:59Z antanas 

 Adding full bibliography for 7155241--7155243.cif.
;
_cod_original_sg_symbol_H-M Pca2(1)
_cod_database_code 7155241

loop_
_symmetry_equiv_pos_as_xyz
'x, y, z'
'-x, -y, z+1/2'
'x+1/2, -y, z'
'-x+1/2, y, z+1/2'

loop_
_atom_site_label
_atom_site_type_symbol
_atom_site_fract_x
_atom_site_fract_y
_atom_site_fract_z
_atom_site_U_iso_or_equiv
_atom_site_adp_type
_atom_site_occupancy
_atom_site_symmetry_multiplicity
_atom_site_calc_flag
_atom_site_refinement_flags
C1 C 0.53542(11) 0.30864(6) 0.32324(18) 0.0198(2) Uani 1 1 d .
C2 C 0.62270(11) 0.28908(6) 0.20525(18) 0.0210(2) Uani 1 1 d .
C3 C 0.69789(12) 0.33463(6) 0.12601(19) 0.0246(3) Uani 1 1 d .
H3 H 0.7630 0.3215 0.0560 0.030 Uiso 1 1 calc R
C4 C 0.67805(12) 0.39628(6) 0.14898(19) 0.0255(3) Uani 1 1 d .
H4 H 0.7340 0.4255 0.1057 0.031 Uiso 1 1 calc R
C5 C 0.57465(12) 0.41743(6) 0.23691(18) 0.0240(3) Uani 1 1 d .
C6 C 0.53790(13) 0.48052(6) 0.23209(19) 0.0273(3) Uani 1 1 d .
H6 H 0.5908 0.5111 0.1877 0.033 Uiso 1 1 calc R
C7 C 0.42825(14) 0.49791(6) 0.2899(2) 0.0295(3) Uani 1 1 d .
H7 H 0.4051 0.5403 0.2857 0.035 Uiso 1 1 calc R
C8 C 0.34885(13) 0.45286(6) 0.3563(2) 0.0272(3) Uani 1 1 d .
H8 H 0.2704 0.4645 0.3892 0.033 Uiso 1 1 calc R
C9 C 0.38498(12) 0.39243(6) 0.37332(19) 0.0234(3) Uani 1 1 d .
H9 H 0.3321 0.3629 0.4228 0.028 Uiso 1 1 calc R
C10 C 0.49923(11) 0.37323(6) 0.31880(18) 0.0210(3) Uani 1 1 d .
C11 C 0.48197(11) 0.26224(6) 0.43763(17) 0.0196(2) Uani 1 1 d .
C12 C 0.48015(11) 0.20038(6) 0.37794(18) 0.0204(2) Uani 1 1 d .
C13 C 0.43643(12) 0.15262(6) 0.49107(19) 0.0234(3) Uani 1 1 d .
H13 H 0.4388 0.1107 0.4533 0.028 Uiso 1 1 calc R
C14 C 0.39185(11) 0.16609(6) 0.65060(19) 0.0239(3) Uani 1 1 d .
H14 H 0.3591 0.1337 0.7197 0.029 Uiso 1 1 calc R
C15 C 0.39293(11) 0.22745(6) 0.71686(18) 0.0221(3) Uani 1 1 d .
C16 C 0.35039(12) 0.24023(6) 0.88662(19) 0.0242(3) Uani 1 1 d .
H16 H 0.3105 0.2086 0.9500 0.029 Uiso 1 1 calc R
C17 C 0.36552(12) 0.29726(6) 0.96123(19) 0.0253(3) Uani 1 1 d .
H17 H 0.3345 0.3056 1.0741 0.030 Uiso 1 1 calc R
C18 C 0.42751(12) 0.34339(6) 0.86891(19) 0.0248(3) Uani 1 1 d .
H18 H 0.4429 0.3822 0.9229 0.030 Uiso 1 1 calc R
C19 C 0.46611(12) 0.33295(6) 0.70163(19) 0.0226(3) Uani 1 1 d .
H19 H 0.5080 0.3648 0.6421 0.027 Uiso 1 1 calc R
C20 C 0.44507(11) 0.27570(6) 0.61504(18) 0.0206(2) Uani 1 1 d .
C21 C 0.53739(11) 0.18428(6) 0.21494(18) 0.0209(2) Uani 1 1 d .
C22 C 0.62579(11) 0.22433(6) 0.15168(18) 0.0220(3) Uani 1 1 d .
C23 C 0.70814(13) 0.20184(6) 0.0254(2) 0.0269(3) Uani 1 1 d .
H23 H 0.7729 0.2274 -0.0091 0.032 Uiso 1 1 calc R
C24 C 0.69603(13) 0.14457(7) -0.0470(2) 0.0299(3) Uani 1 1 d .
H24 H 0.7562 0.1290 -0.1224 0.036 Uiso 1 1 calc R
C25 C 0.59390(13) 0.10785(6) -0.0105(2) 0.0267(3) Uani 1 1 d .
C26 C 0.56829(14) 0.05386(6) -0.1092(2) 0.0315(3) Uani 1 1 d .
H26 H 0.6256 0.0387 -0.1897 0.038 Uiso 1 1 calc R
C27 C 0.46228(15) 0.02323(6) -0.0904(2) 0.0329(3) Uani 1 1 d .
H27 H 0.4462 -0.0128 -0.1579 0.039 Uiso 1 1 calc R
C28 C 0.37749(14) 0.04512(7) 0.0287(2) 0.0307(3) Uani 1 1 d .
H28 H 0.3025 0.0250 0.0381 0.037 Uiso 1 1 calc R
C29 C 0.40246(12) 0.09580(6) 0.1324(2) 0.0258(3) Uani 1 1 d .
H29 H 0.3449 0.1094 0.2147 0.031 Uiso 1 1 calc R
C30 C 0.51202(12) 0.12797(6) 0.11890(19) 0.0233(3) Uani 1 1 d .

loop_
_atom_site_aniso_label
_atom_site_aniso_U_11
_atom_site_aniso_U_22
_atom_site_aniso_U_33
_atom_site_aniso_U_23
_atom_site_aniso_U_13
_atom_site_aniso_U_12
C1 0.0198(6) 0.0197(6) 0.0201(6) 0.0017(5) -0.0034(5) -0.0029(4)
C2 0.0206(6) 0.0230(6) 0.0193(6) 0.0013(5) -0.0035(5) -0.0024(5)
C3 0.0239(6) 0.0284(6) 0.0214(6) 0.0020(5) 0.0002(6) -0.0042(5)
C4 0.0283(6) 0.0260(6) 0.0224(6) 0.0039(5) -0.0017(6) -0.0093(5)
C5 0.0300(6) 0.0227(6) 0.0194(6) 0.0026(5) -0.0040(6) -0.0056(5)
C6 0.0396(7) 0.0203(6) 0.0220(7) 0.0020(5) -0.0037(6) -0.0071(5)
C7 0.0425(8) 0.0193(6) 0.0267(7) 0.0030(5) -0.0061(6) -0.0002(6)
C8 0.0287(7) 0.0245(6) 0.0284(7) -0.0002(5) -0.0040(6) 0.0016(5)
C9 0.0271(6) 0.0213(6) 0.0218(6) -0.0001(5) -0.0026(6) -0.0028(5)
C10 0.0256(6) 0.0196(6) 0.0177(6) 0.0017(5) -0.0029(5) -0.0031(5)
C11 0.0193(5) 0.0205(6) 0.0191(6) 0.0034(5) -0.0012(5) -0.0010(5)
C12 0.0190(5) 0.0207(6) 0.0214(6) 0.0030(5) -0.0007(5) 0.0004(4)
C13 0.0255(6) 0.0172(6) 0.0275(7) 0.0033(5) -0.0011(6) -0.0007(5)
C14 0.0238(6) 0.0229(6) 0.0250(7) 0.0073(5) -0.0004(6) -0.0012(5)
C15 0.0196(6) 0.0243(6) 0.0223(6) 0.0037(5) -0.0031(5) 0.0005(4)
C16 0.0222(6) 0.0279(6) 0.0226(6) 0.0071(5) -0.0006(5) 0.0004(5)
C17 0.0238(6) 0.0319(7) 0.0203(6) 0.0025(5) -0.0001(5) 0.0029(5)
C18 0.0248(6) 0.0256(6) 0.0240(7) -0.0002(5) -0.0022(6) 0.0005(5)
C19 0.0237(6) 0.0211(6) 0.0232(6) 0.0024(5) -0.0006(5) -0.0008(5)
C20 0.0183(5) 0.0223(6) 0.0213(6) 0.0038(5) -0.0015(5) 0.0002(4)
C21 0.0222(6) 0.0192(5) 0.0214(6) 0.0018(5) -0.0019(5) 0.0033(4)
C22 0.0234(6) 0.0221(6) 0.0205(6) 0.0024(5) -0.0011(5) 0.0007(5)
C23 0.0271(7) 0.0280(7) 0.0257(7) 0.0023(5) 0.0052(6) -0.0011(5)
C24 0.0338(7) 0.0288(7) 0.0271(7) -0.0004(6) 0.0060(6) 0.0039(6)
C25 0.0333(7) 0.0207(6) 0.0260(7) 0.0021(5) -0.0018(6) 0.0036(5)
C26 0.0426(8) 0.0242(7) 0.0278(7) -0.0021(6) 0.0000(7) 0.0055(6)
C27 0.0489(9) 0.0189(6) 0.0308(8) -0.0003(5) -0.0074(7) 0.0015(6)
C28 0.0374(8) 0.0222(7) 0.0326(8) 0.0052(6) -0.0075(7) -0.0032(5)
C29 0.0287(6) 0.0218(6) 0.0268(7) 0.0041(5) -0.0031(6) 0.0012(5)
C30 0.0285(6) 0.0176(6) 0.0237(6) 0.0028(5) -0.0029(6) 0.0026(5)

loop_
_atom_type_symbol
_atom_type_description
_atom_type_scat_dispersion_real
_atom_type_scat_dispersion_imag
_atom_type_scat_source
C C 0.0033 0.0016 'International Tables Vol C Tables 4.2.6.8 and 6.1.1.4'
H H 0.0000 0.0000 'International Tables Vol C Tables 4.2.6.8 and 6.1.1.4'

loop_
_geom_angle_atom_site_label_1
_geom_angle_atom_site_label_2
_geom_angle_atom_site_label_3
_geom_angle
C2 C1 C10 118.06(12)
C2 C1 C11 118.05(11)
C10 C1 C11 123.82(12)
C1 C2 C3 118.77(12)
C1 C2 C22 119.23(11)
C3 C2 C22 121.63(12)
C4 C3 C2 121.30(13)
C4 C3 H3 119.4
C2 C3 H3 119.4
C3 C4 C5 120.69(12)
C3 C4 H4 119.7
C5 C4 H4 119.7
C4 C5 C10 118.84(12)
C4 C5 C6 122.20(12)
C10 C5 C6 118.68(13)
C7 C6 C5 121.16(13)
C7 C6 H6 119.4
C5 C6 H6 119.4
C6 C7 C8 119.91(13)
C6 C7 H7 120.0
C8 C7 H7 120.0
C9 C8 C7 120.05(13)
C9 C8 H8 120.0
C7 C8 H8 120.0
C8 C9 C10 121.31(13)
C8 C9 H9 119.3
C10 C9 H9 119.3
C9 C10 C5 118.42(12)
C9 C10 C1 121.95(11)
C5 C10 C1 119.14(12)
C12 C11 C20 119.28(11)
C12 C11 C1 117.32(12)
C20 C11 C1 122.95(11)
C11 C12 C13 119.20(12)
C11 C12 C21 120.04(11)
C13 C12 C21 120.17(11)
C14 C13 C12 121.33(12)
C14 C13 H13 119.3
C12 C13 H13 119.3
C13 C14 C15 121.41(12)
C13 C14 H14 119.3
C15 C14 H14 119.3
C16 C15 C14 120.62(12)
C16 C15 C20 120.04(12)
C14 C15 C20 119.21(12)
C17 C16 C15 121.26(13)
C17 C16 H16 119.4
C15 C16 H16 119.4
C16 C17 C18 119.16(13)
C16 C17 H17 120.4
C18 C17 H17 120.4
C19 C18 C17 120.74(13)
C19 C18 H18 119.6
C17 C18 H18 119.6
C18 C19 C20 121.77(12)
C18 C19 H19 119.1
C20 C19 H19 119.1
C19 C20 C15 116.47(12)
C19 C20 C11 124.33(12)
C15 C20 C11 118.99(11)
C22 C21 C12 117.73(11)
C22 C21 C30 118.66(12)
C12 C21 C30 123.55(12)
C21 C22 C23 119.02(12)
C21 C22 C2 118.43(11)
C23 C22 C2 122.28(12)
C24 C23 C22 121.44(13)
C24 C23 H23 119.3
C22 C23 H23 119.3
C23 C24 C25 120.38(13)
C23 C24 H24 119.8
C25 C24 H24 119.8
C26 C25 C30 119.48(13)
C26 C25 C24 121.05(14)
C30 C25 C24 119.32(12)
C27 C26 C25 121.07(15)
C27 C26 H26 119.5
C25 C26 H26 119.5
C26 C27 C28 119.81(14)
C26 C27 H27 120.1
C28 C27 H27 120.1
C29 C28 C27 120.28(14)
C29 C28 H28 119.9
C27 C28 H28 119.9
C28 C29 C30 121.46(14)
C28 C29 H29 119.3
C30 C29 H29 119.3
C29 C30 C25 117.65(12)
C29 C30 C21 122.97(13)
C25 C30 C21 118.93(12)

loop_
_geom_bond_atom_site_label_1
_geom_bond_atom_site_label_2
_geom_bond_distance
C1 C2 1.3989(19)
C1 C10 1.4510(18)
C1 C11 1.4594(17)
C2 C3 1.4305(17)
C2 C22 1.4554(18)
C3 C4 1.3590(18)
C3 H3 0.9500
C4 C5 1.418(2)
C4 H4 0.9500
C5 C10 1.4211(18)
C5 C6 1.4217(19)
C6 C7 1.361(2)
C6 H6 0.9500
C7 C8 1.413(2)
C7 H7 0.9500
C8 C9 1.3705(19)
C8 H8 0.9500
C9 C10 1.4113(19)
C9 H9 0.9500
C11 C12 1.4102(17)
C11 C20 1.4514(18)
C12 C13 1.4330(18)
C12 C21 1.4477(19)
C13 C14 1.353(2)
C13 H13 0.9500
C14 C15 1.4170(18)
C14 H14 0.9500
C15 C16 1.414(2)
C15 C20 1.4263(17)
C16 C17 1.367(2)
C16 H16 0.9500
C17 C18 1.4052(19)
C17 H17 0.9500
C18 C19 1.373(2)
C18 H18 0.9500
C19 C20 1.4212(18)
C19 H19 0.9500
C21 C22 1.4022(17)
C21 C30 1.4482(18)
C22 C23 1.4241(19)
C23 C24 1.360(2)
C23 H23 0.9500
C24 C25 1.421(2)
C24 H24 0.9500
C25 C26 1.418(2)
C25 C30 1.421(2)
C26 C27 1.369(2)
C26 H26 0.9500
C27 C28 1.401(2)
C27 H27 0.9500
C28 C29 1.380(2)
C28 H28 0.9500
C29 C30 1.4159(19)
C29 H29 0.9500

loop_
_geom_torsion_atom_site_label_1
_geom_torsion_atom_site_label_2
_geom_torsion_atom_site_label_3
_geom_torsion_atom_site_label_4
_geom_torsion
C10 C1 C2 C3 19.35(18)
C11 C1 C2 C3 -163.60(12)
C10 C1 C2 C22 -153.76(12)
C11 C1 C2 C22 23.28(18)
C1 C2 C3 C4 -7.0(2)
C22 C2 C3 C4 165.99(13)
C2 C3 C4 C5 -6.8(2)
C3 C4 C5 C10 7.4(2)
C3 C4 C5 C6 -166.55(14)
C4 C5 C6 C7 168.02(14)
C10 C5 C6 C7 -5.9(2)
C5 C6 C7 C8 0.0(2)
C6 C7 C8 C9 4.4(2)
C7 C8 C9 C10 -2.7(2)
C8 C9 C10 C5 -3.2(2)
C8 C9 C10 C1 -175.08(13)
C4 C5 C10 C9 -166.74(13)
C6 C5 C10 C9 7.4(2)
C4 C5 C10 C1 5.3(2)
C6 C5 C10 C1 179.51(12)
C2 C1 C10 C9 153.12(13)
C11 C1 C10 C9 -23.7(2)
C2 C1 C10 C5 -18.67(19)
C11 C1 C10 C5 164.47(13)
C2 C1 C11 C12 -26.67(18)
C10 C1 C11 C12 150.20(12)
C2 C1 C11 C20 145.55(13)
C10 C1 C11 C20 -37.59(19)
C20 C11 C12 C13 3.00(18)
C1 C11 C12 C13 175.52(11)
C20 C11 C12 C21 -168.18(12)
C1 C11 C12 C21 4.33(18)
C11 C12 C13 C14 3.10(19)
C21 C12 C13 C14 174.27(12)
C12 C13 C14 C15 -3.8(2)
C13 C14 C15 C16 -177.41(12)
C13 C14 C15 C20 -1.73(19)
C14 C15 C16 C17 171.02(13)
C20 C15 C16 C17 -4.62(19)
C15 C16 C17 C18 -1.8(2)
C16 C17 C18 C19 4.1(2)
C17 C18 C19 C20 0.2(2)
C18 C19 C20 C15 -6.35(18)
C18 C19 C20 C11 179.00(12)
C16 C15 C20 C19 8.47(17)
C14 C15 C20 C19 -167.24(12)
C16 C15 C20 C11 -176.58(12)
C14 C15 C20 C11 7.71(18)
C12 C11 C20 C19 166.21(12)
C1 C11 C20 C19 -5.9(2)
C12 C11 C20 C15 -8.32(18)
C1 C11 C20 C15 179.61(11)
C11 C12 C21 C22 21.43(18)
C13 C12 C21 C22 -149.67(13)
C11 C12 C21 C30 -161.47(12)
C13 C12 C21 C30 27.43(19)
C12 C21 C22 C23 160.88(12)
C30 C21 C22 C23 -16.37(19)
C12 C21 C22 C2 -24.96(17)
C30 C21 C22 C2 157.80(12)
C1 C2 C22 C21 2.74(18)
C3 C2 C22 C21 -170.18(13)
C1 C2 C22 C23 176.70(13)
C3 C2 C22 C23 3.8(2)
C21 C22 C23 C24 6.3(2)
C2 C22 C23 C24 -167.61(13)
C22 C23 C24 C25 6.1(2)
C23 C24 C25 C26 167.73(15)
C23 C24 C25 C30 -7.9(2)
C30 C25 C26 C27 4.6(2)
C24 C25 C26 C27 -171.05(14)
C25 C26 C27 C28 -0.3(2)
C26 C27 C28 C29 -2.8(2)
C27 C28 C29 C30 1.7(2)
C28 C29 C30 C25 2.5(2)
C28 C29 C30 C21 174.70(13)
C26 C25 C30 C29 -5.6(2)
C24 C25 C30 C29 170.14(13)
C26 C25 C30 C21 -178.05(13)
C24 C25 C30 C21 -2.35(19)
C22 C21 C30 C29 -157.66(13)
C12 C21 C30 C29 25.3(2)
C22 C21 C30 C25 14.41(18)
C12 C21 C30 C25 -162.66(12)
